data_7710103
loop_
_publ_author_name
'Chen, Liuyong'
'Yang, Jun'
'Yang, Wenqian'
'Xian, Jiahui'
'Li, Guangqin'

_publ_section_title
;
 Nickel Metal-Organic Frameworks for Visible-Light CO2 Reduction under
 Mild Reaction Conditions
;
_journal_name_full 'Dalton Transactions'
_journal_paper_doi 10.1039/D2DT01022D
_journal_year 2022
_chemical_formula_moiety 'C32 H12 N4 Ni4 O21.333'
_chemical_formula_sum 'C32 H12 N4 Ni4 O21.33'
_chemical_formula_weight 1028.63
_space_group_crystal_system trigonal
_space_group_IT_number 148
_space_group_name_Hall '-R 3'
_space_group_name_H-M_alt 'R -3 :H'
_atom_sites_solution_hydrogens geom
_atom_sites_solution_primary dual
_audit_creation_date 2020-10-22
_audit_creation_method
;
Olex2 1.3
(compiled 2019.09.11 svn.r3662 for OlexSys, GUI svn.r5938)
;
_audit_update_record
;
2022-01-19 deposited with the CCDC.	2022-04-21 downloaded from the CCDC.
;
_cell_angle_alpha 90
_cell_angle_beta 90
_cell_angle_gamma 120
_cell_formula_units_Z 18
_cell_length_a 31.3566(3)
_cell_length_b 31.3566(3)
_cell_length_c 38.3643(5)
_cell_measurement_reflns_used 25444
_cell_measurement_temperature 240.00(10)
_cell_measurement_theta_max 72.5790
_cell_measurement_theta_min 3.9810
_cell_volume 32667.5(6)
_computing_cell_refinement 'CrysAlisPro 1.171.40.61a (Rigaku OD, 2019)'
_computing_data_collection 'CrysAlisPro 1.171.40.61a (Rigaku OD, 2019)'
_computing_data_reduction 'CrysAlisPro 1.171.40.61a (Rigaku OD, 2019)'
_computing_molecular_graphics 'Olex2 1.3 (Dolomanov et al., 2009)'
_computing_publication_material 'Olex2 1.3 (Dolomanov et al., 2009)'
_computing_structure_refinement 'ShelXL 2018/3 (Sheldrick, 2015)'
_computing_structure_solution 'ShelXT n/a (Sheldrick, 2015)'
_diffrn_ambient_environment N~2~
_diffrn_ambient_temperature 240.00(10)
_diffrn_detector 'CCD plate'
_diffrn_detector_area_resol_mean 10.6525
_diffrn_detector_type Atlas
_diffrn_measured_fraction_theta_full 0.994
_diffrn_measured_fraction_theta_max 0.918
_diffrn_measurement_details
;
List of Runs (angles in degrees, time in seconds):

  # Type    Start    End  Width  t~exp~   \w     \q     \k     \f   Frames
#--------------------------------------------------------------------------
  1  \w   -112.00 -33.00   1.00   15.00    --  -40.20 -38.00-180.00   79
  2  \w   -116.00   0.00   1.00   15.00    --  -40.20 -19.00  60.00  116
  3  \w   -113.00 -76.00   1.00   15.00    --  -40.20-148.00 -84.00   37
  4  \w      6.00  36.00   1.00   15.00    --   40.20 -99.00 -30.00   30
  5  \w     14.00  77.00   1.00   15.00    --   40.20 -99.00 150.00   63
  6  \w     52.00  80.00   1.00   15.00    --   40.20 -99.00 -30.00   28
  7  \w     36.00  78.00   1.00   15.00    --   40.20-125.00 -30.00   42
  8  \w    100.00 150.00   1.00   40.00    --  103.61  30.00 -30.00   50
  9  \w     30.00 113.00   1.00   40.00    --  103.61-125.00  90.00   83
 10  \w     77.00 103.00   1.00   40.00    --  103.61  61.00-180.00   26
 11  \w    108.00 161.00   1.00   40.00    --  103.61  77.00 120.00   53
 12  \w     83.00 161.00   1.00   40.00    --  103.61  45.00   0.00   78
 13  \w     40.00  77.00   1.00   40.00    --  103.61 -77.00-120.00   37
 14  \w     27.00  65.00   1.00   40.00    --  103.61 -77.00  90.00   38
 15  \w    126.00 166.00   1.00   40.00    --  103.61  61.00  60.00   40
 16  \w    123.00 176.00   1.00   40.00    --  103.61  61.00 150.00   53
 17  \w     82.00 170.00   1.00   40.00    --  103.61  61.00-150.00   88
 18  \w     89.00 114.00   1.00   40.00    --  103.61  61.00 150.00   25
 19  \w     94.00 136.00   1.00   40.00    --  103.61 -77.00  90.00   42
 20  \w     81.00 165.00   1.00   40.00    --  103.61  30.00 -90.00   84
 21  \w     80.00 124.00   1.00   40.00    --  103.61  45.00-150.00   44
 22  \w    106.00 158.00   1.00   40.00    --  103.61  77.00  30.00   52
 23  \w    130.00 174.00   1.00   40.00    --  103.61 125.00 120.00   44
;
_diffrn_measurement_device 'four-circle diffractometer'
_diffrn_measurement_device_type 'SuperNova, Dual, Cu at home/near, Atlas'
_diffrn_measurement_method '\w scans'
_diffrn_orient_matrix_type 'CrysAlisPro convention (1999,Acta A55,543-557)'
_diffrn_orient_matrix_UB_11 -0.0331000000
_diffrn_orient_matrix_UB_12 0.0187313000
_diffrn_orient_matrix_UB_13 -0.0152409000
_diffrn_orient_matrix_UB_21 -0.0439492333
_diffrn_orient_matrix_UB_22 -0.0391841667
_diffrn_orient_matrix_UB_23 0.0210987333
_diffrn_orient_matrix_UB_31 0.0138588000
_diffrn_orient_matrix_UB_32 0.0364815000
_diffrn_orient_matrix_UB_33 0.0305600000
_diffrn_radiation_monochromator mirror
_diffrn_radiation_probe x-ray
_diffrn_radiation_type 'Cu K\a'
_diffrn_radiation_wavelength 1.54184
_diffrn_reflns_av_R_equivalents 0.0370
_diffrn_reflns_av_unetI/netI 0.0309
_diffrn_reflns_Laue_measured_fraction_full 0.994
_diffrn_reflns_Laue_measured_fraction_max 0.918
_diffrn_reflns_limit_h_max 38
_diffrn_reflns_limit_h_min -38
_diffrn_reflns_limit_k_max 38
_diffrn_reflns_limit_k_min -38
_diffrn_reflns_limit_l_max 45
_diffrn_reflns_limit_l_min -47
_diffrn_reflns_number 65579
_diffrn_reflns_point_group_measured_fraction_full 0.994
_diffrn_reflns_point_group_measured_fraction_max 0.918
_diffrn_reflns_theta_full 67.684
_diffrn_reflns_theta_max 78.002
_diffrn_reflns_theta_min 3.453
_diffrn_source 'micro-focus sealed X-ray tube'
_diffrn_source_type 'SuperNova (Cu) X-ray Source'
_exptl_absorpt_coefficient_mu 1.604
_exptl_absorpt_correction_T_max 1.00000
_exptl_absorpt_correction_T_min 0.82405
_exptl_absorpt_correction_type multi-scan
_exptl_absorpt_process_details
;
CrysAlisPro 1.171.40.61a (Rigaku Oxford Diffraction, 2019)
Empirical absorption correction using spherical harmonics,
 implemented in SCALE3 ABSPACK scaling algorithm.
;
_exptl_crystal_colour 'clear light colourless'
_exptl_crystal_colour_lustre clear
_exptl_crystal_colour_modifier light
_exptl_crystal_colour_primary colourless
_exptl_crystal_density_diffrn 0.941
_exptl_crystal_description block
_exptl_crystal_F_000 9264
_exptl_crystal_size_max 0.22
_exptl_crystal_size_mid 0.18
_exptl_crystal_size_min 0.15
_refine_diff_density_max 1.879
_refine_diff_density_min -0.592
_refine_diff_density_rms 0.168
_refine_ls_extinction_coef 0.000085(7)
_refine_ls_extinction_expression Fc^*^=kFc[1+0.001xFc^2^\l^3^/sin(2\q)]^-1/4^
_refine_ls_extinction_method 'SHELXL-2018/3 (Sheldrick 2018)'
_refine_ls_goodness_of_fit_ref 1.031
_refine_ls_hydrogen_treatment constr
_refine_ls_matrix_type full
_refine_ls_number_parameters 554
_refine_ls_number_reflns 14271
_refine_ls_number_restraints 0
_refine_ls_restrained_S_all 1.031
_refine_ls_R_factor_all 0.0740
_refine_ls_R_factor_gt 0.0679
_refine_ls_shift/su_max 0.004
_refine_ls_shift/su_mean 0.000
_refine_ls_structure_factor_coef Fsqd
_refine_ls_weighting_details 'w=1/[\s^2^(Fo^2^)+(0.1288P)^2^+196.3417P] where P=(Fo^2^+2Fc^2^)/3'
_refine_ls_weighting_scheme calc
_refine_ls_wR_factor_gt 0.2007
_refine_ls_wR_factor_ref 0.2068
_reflns_Friedel_coverage 0.000
_reflns_number_gt 12397
_reflns_number_total 14271
_reflns_threshold_expression 'I > 2\s(I)'
_cod_data_source_file d2dt01022d2.cif
_cod_data_source_block exp_4716
_cod_original_cell_volume 32667.5(8)
_cod_original_sg_symbol_H-M 'R -3'
_cod_database_code 7710103
_shelx_shelxl_version_number 2018/3
_chemical_oxdiff_formula 'C H O N Co'
_shelx_space_group_comment
;
The symmetry employed for this shelxl refinement is uniquely defined
by the following loop, which should always be used as a source of
symmetry information in preference to the above space-group names.
They are only intended as comments.
;
_shelx_estimated_absorpt_t_max 0.795
_shelx_estimated_absorpt_t_min 0.719
_reflns_odcompleteness_completeness 99.46
_reflns_odcompleteness_iscentric 1
_reflns_odcompleteness_theta 66.97
_olex2_refinement_description
;
1. Fixed Uiso
 At 1.2 times of:
  All C(H) groups
2.a Aromatic/amide H refined with riding coordinates:
 C36(H36), C18(H18), C44(H44), C10(H10), C46(H46), C20(H20), C12(H12),
 C34(H34), C42(H42), C38(H38), C8(H8), C16(H16)
;
_smtbx_masks_void_probe_radius 1.2
_smtbx_masks_void_truncation_radius 1.2
_olex2_date_sample_data_collection 2020-10-17
_olex2_submission_special_instructions 'No special instructions were received'
_oxdiff_exptl_absorpt_empirical_details
;
Empirical correction (ABSPACK) includes:
- Absorption correction using spherical harmonics
- Frame scaling
;
_oxdiff_exptl_absorpt_empirical_full_max 2.365
_oxdiff_exptl_absorpt_empirical_full_min 0.785

loop_
_space_group_symop_operation_xyz
'x, y, z'
'-y, x-y, z'
'-x+y, -x, z'
'x+2/3, y+1/3, z+1/3'
'-y+2/3, x-y+1/3, z+1/3'
'-x+y+2/3, -x+1/3, z+1/3'
'x+1/3, y+2/3, z+2/3'
'-y+1/3, x-y+2/3, z+2/3'
'-x+y+1/3, -x+2/3, z+2/3'
'-x, -y, -z'
'y, -x+y, -z'
'x-y, x, -z'
'-x+2/3, -y+1/3, -z+1/3'
'y+2/3, -x+y+1/3, -z+1/3'
'x-y+2/3, x+1/3, -z+1/3'
'-x+1/3, -y+2/3, -z+2/3'
'y+1/3, -x+y+2/3, -z+2/3'
'x-y+1/3, x+2/3, -z+2/3'

loop_
_atom_site_label
_atom_site_type_symbol
_atom_site_fract_x
_atom_site_fract_y
_atom_site_fract_z
_atom_site_U_iso_or_equiv
_atom_site_adp_type
_atom_site_occupancy
_atom_site_site_symmetry_order
_atom_site_calc_flag
_atom_site_refinement_flags_posn
_atom_site_refinement_flags_adp
_atom_site_refinement_flags_occupancy
_atom_site_disorder_assembly
_atom_site_disorder_group
Ni1 Ni 0.53840(2) 0.52636(2) 0.71260(2) 0.01577(15) Uani 1 1 d . . . . .
Ni4 Ni 0.33236(2) 0.60242(2) 0.39906(2) 0.01663(15) Uani 1 1 d . . . . .
Ni3 Ni 0.42975(2) 0.44478(2) 0.75359(2) 0.01665(15) Uani 1 1 d . . . . .
Ni2 Ni 0.51801(2) 0.54845(2) 0.79756(2) 0.01858(16) Uani 1 1 d . . . . .
O5 O 0.333333 0.666667 0.39574(13) 0.0269(9) Uani 1 3 d S T P . .
O63 O 0.49449(9) 0.50744(9) 0.75437(7) 0.0312(6) Uani 1 1 d . . . . .
O23 O 0.76499(9) 0.38804(10) 0.63734(7) 0.0297(6) Uani 1 1 d . . . . .
O26 O 0.92770(9) 0.47034(10) 0.70361(7) 0.0318(6) Uani 1 1 d . . . . .
O49 O 0.58178(9) 0.72924(9) 0.55827(8) 0.0336(6) Uani 1 1 d . . . . .
O58 O 0.40949(9) 0.45550(10) 0.70415(7) 0.0315(6) Uani 1 1 d . . . . .
O48 O 0.57595(9) 0.78327(9) 0.52301(7) 0.0308(6) Uani 1 1 d . . . . .
O55 O 0.26546(9) 0.37663(10) 0.61920(7) 0.0324(6) Uani 1 1 d . . . . .
O22 O 0.72013(10) 0.42548(10) 0.64016(7) 0.0323(6) Uani 1 1 d . . . . .
O32 O 0.75454(9) 0.65127(11) 0.86435(7) 0.0333(6) Uani 1 1 d . . . . .
O29 O 0.59133(9) 0.56560(10) 0.79533(7) 0.0321(6) Uani 1 1 d . . . . .
O54 O 0.27707(9) 0.40951(10) 0.56562(7) 0.0343(6) Uani 1 1 d . . . . .
O31 O 0.81957(9) 0.65143(11) 0.83985(8) 0.0355(7) Uani 1 1 d . . . . .
O52 O 0.43051(9) 0.70838(9) 0.43645(7) 0.0320(6) Uani 1 1 d . . . . .
O28 O 0.59931(9) 0.54188(12) 0.74193(8) 0.0382(7) Uani 1 1 d . . . . .
O51 O 0.38294(11) 0.62675(10) 0.43866(8) 0.0379(7) Uani 1 1 d . . . . .
O57 O 0.48084(10) 0.51179(11) 0.68028(7) 0.0377(7) Uani 1 1 d . . . . .
O25 O 0.94519(9) 0.53855(10) 0.73314(9) 0.0381(7) Uani 1 1 d . . . . .
N39 N 0.43982(14) 0.56976(13) 0.57427(11) 0.0494(11) Uani 1 1 d . . . . .
O59 O 0.54217(13) 0.59246(14) 0.84295(9) 0.0568(9) Uani 1 1 d . . . . .
C21 C 0.75591(12) 0.41979(13) 0.64845(9) 0.0219(7) Uani 1 1 d . . . . .
O60 O 0.58475(14) 0.54793(15) 0.66765(10) 0.0637(11) Uani 1 1 d . . . . .
C36 C 0.36222(13) 0.44621(13) 0.63809(10) 0.0274(8) Uani 1 1 d . . . . .
H36 H 0.344791 0.419971 0.653257 0.033 Uiso 1 1 calc R U . . .
C19 C 0.79030(13) 0.45544(14) 0.67560(10) 0.0272(8) Uani 1 1 d . . . . .
N40 N 0.42026(14) 0.57101(13) 0.54694(11) 0.0507(12) Uani 1 1 d . . . . .
C56 C 0.43544(12) 0.48317(12) 0.67995(9) 0.0227(7) Uani 1 1 d . . . . .
C47 C 0.56160(12) 0.74115(12) 0.53506(9) 0.0224(7) Uani 1 1 d . . . . .
O61 O 0.33185(14) 0.53472(12) 0.39969(12) 0.0584(10) Uani 1 1 d . . . . .
C18 C 0.83642(13) 0.46057(14) 0.68238(10) 0.0289(8) Uani 1 1 d . . . . .
H18 H 0.846353 0.441314 0.670290 0.035 Uiso 1 1 calc R U . . .
C43 C 0.44482(13) 0.66454(14) 0.48055(10) 0.0287(8) Uani 1 1 d . . . . .
O62 O 0.36038(13) 0.37916(13) 0.75293(10) 0.0584(10) Uani 1 1 d . . . . .
C44 C 0.48913(13) 0.70414(13) 0.49217(10) 0.0287(8) Uani 1 1 d . . . . .
H44 H 0.502927 0.734031 0.480367 0.034 Uiso 1 1 calc R U . . .
C37 C 0.40962(14) 0.48362(14) 0.64697(10) 0.0300(8) Uani 1 1 d . . . . .
C27 C 0.61444(12) 0.55893(13) 0.77110(10) 0.0248(7) Uani 1 1 d . . . . .
C11 C 0.74313(13) 0.60915(15) 0.81101(11) 0.0303(8) Uani 1 1 d . . . . .
C9 C 0.66666(13) 0.57072(15) 0.77853(10) 0.0299(8) Uani 1 1 d . . . . .
C10 C 0.69478(14) 0.59896(15) 0.80665(11) 0.0302(8) Uani 1 1 d . . . . .
H10 H 0.681177 0.611086 0.822635 0.036 Uiso 1 1 calc R U . . .
C24 C 0.91832(13) 0.50135(14) 0.71556(10) 0.0273(8) Uani 1 1 d . . . . .
N14 N 0.79134(14) 0.54210(17) 0.74264(11) 0.0517(12) Uani 1 1 d . . . . .
C45 C 0.51296(13) 0.69927(13) 0.52138(10) 0.0274(8) Uani 1 1 d . . . . .
N41 N 0.75025(14) 0.53599(18) 0.73669(11) 0.0531(12) Uani 1 1 d . . . . .
C35 C 0.34106(13) 0.44806(13) 0.60673(10) 0.0287(8) Uani 1 1 d . . . . .
C53 C 0.29008(12) 0.40777(12) 0.59591(10) 0.0234(7) Uani 1 1 d . . . . .
C30 C 0.77554(13) 0.64014(13) 0.84101(9) 0.0244(7) Uani 1 1 d . . . . .
C50 C 0.41743(12) 0.66704(13) 0.44902(9) 0.0253(7) Uani 1 1 d . . . . .
C46 C 0.49240(15) 0.65563(14) 0.53958(11) 0.0367(10) Uani 1 1 d . . . . .
H46 H 0.508136 0.652303 0.559073 0.044 Uiso 1 1 calc R U . . .
C17 C 0.86774(13) 0.49438(14) 0.70716(10) 0.0281(8) Uani 1 1 d . . . . .
C20 C 0.77527(14) 0.48264(17) 0.69456(11) 0.0368(10) Uani 1 1 d . . . . .
H20 H 0.744788 0.479717 0.689986 0.044 Uiso 1 1 calc R U . . .
C41 C 0.44700(15) 0.61599(15) 0.52816(11) 0.0391(10) Uani 1 1 d . . . . .
C12 C 0.76381(14) 0.59077(18) 0.78778(12) 0.0407(11) Uani 1 1 d . . . . .
H12 H 0.796431 0.598534 0.790171 0.049 Uiso 1 1 calc R U . . .
C34 C 0.36628(15) 0.48727(14) 0.58431(11) 0.0375(10) Uani 1 1 d . . . . .
H34 H 0.352315 0.488046 0.563101 0.045 Uiso 1 1 calc R U . . .
C42 C 0.42453(15) 0.62040(14) 0.49887(11) 0.0394(10) Uani 1 1 d . . . . .
H42 H 0.395333 0.593524 0.491130 0.047 Uiso 1 1 calc R U . . .
C38 C 0.43427(15) 0.52356(15) 0.62481(11) 0.0379(10) Uani 1 1 d . . . . .
H38 H 0.465369 0.549069 0.630872 0.045 Uiso 1 1 calc R U . . .
C8 C 0.68714(15) 0.55207(18) 0.75545(12) 0.0419(11) Uani 1 1 d . . . . .
H8 H 0.669010 0.533859 0.736290 0.050 Uiso 1 1 calc R U . . .
C15 C 0.80523(15) 0.51471(17) 0.72069(12) 0.0408(11) Uani 1 1 d . . . . .
C33 C 0.41294(15) 0.52588(15) 0.59354(12) 0.0409(11) Uani 1 1 d . . . . .
C7 C 0.73463(16) 0.56028(19) 0.76063(13) 0.0452(12) Uani 1 1 d . . . . .
C16 C 0.85159(14) 0.52081(16) 0.72627(12) 0.0370(10) Uani 1 1 d . . . . .
H16 H 0.872052 0.542976 0.743084 0.044 Uiso 1 1 calc R U . . .

loop_
_atom_site_aniso_label
_atom_site_aniso_U_11
_atom_site_aniso_U_22
_atom_site_aniso_U_33
_atom_site_aniso_U_23
_atom_site_aniso_U_13
_atom_site_aniso_U_12
Ni1 0.0145(3) 0.0160(3) 0.0168(3) 0.0000(2) -0.0003(2) 0.0077(2)
Ni4 0.0156(3) 0.0161(3) 0.0179(3) 0.0005(2) -0.0004(2) 0.0078(2)
Ni3 0.0162(3) 0.0172(3) 0.0171(3) -0.0004(2) 0.0007(2) 0.0088(2)
Ni2 0.0181(3) 0.0180(3) 0.0190(3) 0.0005(2) 0.0004(2) 0.0085(2)
O5 0.0179(12) 0.0179(12) 0.045(3) 0.000 0.000 0.0090(6)
O63 0.0270(13) 0.0262(13) 0.0206(13) -0.0066(10) 0.0070(10) -0.0015(10)
O23 0.0241(12) 0.0311(13) 0.0361(15) -0.0159(11) -0.0095(11) 0.0156(11)
O26 0.0262(13) 0.0415(15) 0.0382(15) -0.0167(12) -0.0135(11) 0.0248(12)
O49 0.0234(13) 0.0253(13) 0.0384(16) 0.0034(11) -0.0161(11) 0.0020(10)
O58 0.0254(13) 0.0347(14) 0.0231(13) 0.0072(11) -0.0046(10) 0.0065(11)
O48 0.0261(13) 0.0191(12) 0.0357(15) 0.0004(10) -0.0104(11) 0.0028(10)
O55 0.0186(12) 0.0288(13) 0.0343(15) 0.0102(11) -0.0071(10) 0.0001(10)
O22 0.0292(13) 0.0408(15) 0.0348(15) -0.0171(12) -0.0177(11) 0.0233(12)
O32 0.0270(13) 0.0515(17) 0.0256(14) -0.0212(12) -0.0117(11) 0.0226(12)
O29 0.0170(12) 0.0443(15) 0.0345(15) -0.0082(12) -0.0036(10) 0.0148(11)
O54 0.0232(12) 0.0288(13) 0.0316(15) 0.0040(11) -0.0087(11) -0.0015(11)
O31 0.0207(12) 0.0461(16) 0.0373(16) -0.0200(13) -0.0109(11) 0.0151(12)
O52 0.0270(13) 0.0267(13) 0.0366(15) 0.0106(11) -0.0123(11) 0.0093(11)
O28 0.0203(12) 0.0639(19) 0.0344(16) -0.0145(14) -0.0104(11) 0.0240(13)
O51 0.0404(16) 0.0250(13) 0.0381(16) -0.0003(11) -0.0233(13) 0.0086(12)
O57 0.0205(13) 0.0513(17) 0.0297(15) 0.0124(13) -0.0059(11) 0.0091(12)
O25 0.0197(12) 0.0365(15) 0.062(2) -0.0213(14) -0.0206(12) 0.0167(11)
N39 0.0352(19) 0.0341(19) 0.045(2) 0.0183(16) -0.0216(17) -0.0083(15)
O59 0.052(2) 0.061(2) 0.0399(19) -0.0152(16) -0.0037(15) 0.0146(17)
C21 0.0163(15) 0.0263(17) 0.0231(17) -0.0049(13) -0.0013(12) 0.0106(13)
O60 0.054(2) 0.061(2) 0.050(2) -0.0044(18) 0.0209(17) 0.0094(18)
C36 0.0238(17) 0.0217(16) 0.0277(19) 0.0077(14) -0.0075(14) 0.0046(14)
C19 0.0213(16) 0.0316(18) 0.0295(19) -0.0110(15) -0.0077(14) 0.0137(15)
N40 0.042(2) 0.0294(18) 0.047(2) 0.0189(16) -0.0236(18) -0.0074(15)
C56 0.0208(16) 0.0214(16) 0.0229(17) 0.0006(13) -0.0071(13) 0.0083(13)
C47 0.0177(15) 0.0214(16) 0.0187(16) 0.0010(13) -0.0037(12) 0.0027(13)
O61 0.056(2) 0.0352(17) 0.094(3) 0.0070(18) 0.005(2) 0.0300(16)
C18 0.0207(16) 0.0336(19) 0.035(2) -0.0171(16) -0.0081(15) 0.0157(15)
C43 0.0255(17) 0.0295(18) 0.0222(18) 0.0052(14) -0.0084(14) 0.0072(15)
O62 0.0382(18) 0.0456(19) 0.062(2) -0.0042(17) -0.0005(16) -0.0009(15)
C44 0.0237(17) 0.0231(17) 0.0283(19) 0.0112(14) -0.0043(14) 0.0034(14)
C37 0.0256(18) 0.0286(18) 0.0254(19) 0.0064(15) -0.0090(15) 0.0058(15)
C27 0.0165(15) 0.0250(17) 0.034(2) -0.0071(14) -0.0066(14) 0.0110(13)
C11 0.0235(17) 0.037(2) 0.034(2) -0.0187(16) -0.0110(15) 0.0180(16)
C9 0.0244(18) 0.042(2) 0.030(2) -0.0112(16) -0.0073(15) 0.0213(16)
C10 0.0251(18) 0.039(2) 0.033(2) -0.0124(16) -0.0051(15) 0.0216(16)
C24 0.0180(16) 0.0354(19) 0.0294(19) -0.0037(15) -0.0029(14) 0.0140(15)
N14 0.0338(19) 0.075(3) 0.061(3) -0.049(2) -0.0267(18) 0.038(2)
C45 0.0189(16) 0.0244(17) 0.0270(19) 0.0061(14) -0.0056(14) 0.0018(14)
N41 0.0356(19) 0.089(3) 0.053(2) -0.051(2) -0.0259(17) 0.045(2)
C35 0.0195(16) 0.0226(17) 0.031(2) 0.0061(14) -0.0084(14) 0.0009(14)
C53 0.0130(14) 0.0179(15) 0.0306(19) 0.0042(13) -0.0059(13) 0.0013(12)
C30 0.0224(16) 0.0308(18) 0.0229(18) -0.0093(14) -0.0097(13) 0.0154(14)
C50 0.0192(16) 0.0295(18) 0.0232(18) 0.0018(14) -0.0032(13) 0.0092(14)
C46 0.030(2) 0.0265(19) 0.033(2) 0.0096(16) -0.0196(16) -0.0006(16)
C17 0.0178(16) 0.0359(19) 0.033(2) -0.0083(16) -0.0068(14) 0.0155(15)
C20 0.0239(18) 0.055(3) 0.041(2) -0.024(2) -0.0156(16) 0.0264(18)
C41 0.0271(19) 0.030(2) 0.038(2) 0.0115(17) -0.0187(17) -0.0028(16)
C12 0.0242(18) 0.064(3) 0.043(2) -0.030(2) -0.0180(17) 0.029(2)
C34 0.031(2) 0.0243(18) 0.037(2) 0.0117(16) -0.0192(17) -0.0008(16)
C42 0.031(2) 0.0257(19) 0.035(2) 0.0087(16) -0.0151(17) -0.0051(16)
C38 0.0277(19) 0.0302(19) 0.034(2) 0.0124(17) -0.0139(16) -0.0017(16)
C8 0.0260(19) 0.072(3) 0.041(2) -0.035(2) -0.0226(17) 0.034(2)
C15 0.0267(19) 0.056(3) 0.049(3) -0.033(2) -0.0149(18) 0.0274(19)
C33 0.0271(19) 0.032(2) 0.040(2) 0.0176(18) -0.0142(17) -0.0032(16)
C7 0.032(2) 0.069(3) 0.051(3) -0.042(2) -0.0243(19) 0.038(2)
C16 0.0262(19) 0.046(2) 0.043(2) -0.0282(19) -0.0149(17) 0.0211(18)

loop_
_atom_type_symbol
_atom_type_description
_atom_type_scat_dispersion_real
_atom_type_scat_dispersion_imag
_atom_type_scat_source
C C 0.0181 0.0091 'International Tables Vol C Tables 4.2.6.8 and 6.1.1.4'
H H 0.0000 0.0000 'International Tables Vol C Tables 4.2.6.8 and 6.1.1.4'
N N 0.0311 0.0180 'International Tables Vol C Tables 4.2.6.8 and 6.1.1.4'
Ni Ni -3.0029 0.5091 'International Tables Vol C Tables 4.2.6.8 and 6.1.1.4'
O O 0.0492 0.0322 'International Tables Vol C Tables 4.2.6.8 and 6.1.1.4'

loop_
_geom_angle_atom_site_label_1
_geom_angle_atom_site_label_2
_geom_angle_atom_site_label_3
_geom_angle
_geom_angle_site_symmetry_1
_geom_angle_site_symmetry_3
_geom_angle_publ_flag
O63 Ni1 O26 96.41(11) . 2_655 ?
O63 Ni1 O55 93.74(11) . 15_556 ?
O63 Ni1 O28 92.97(12) . . ?
O63 Ni1 O57 91.13(12) . . ?
O63 Ni1 O60 178.53(16) . . ?
O26 Ni1 O60 84.83(14) 2_655 . ?
O55 Ni1 O26 169.84(11) 15_556 2_655 ?
O55 Ni1 O60 85.02(14) 15_556 . ?
O28 Ni1 O26 87.73(12) . 2_655 ?
O28 Ni1 O55 91.40(13) . 15_556 ?
O28 Ni1 O60 87.85(15) . . ?
O57 Ni1 O26 91.42(13) . 2_655 ?
O57 Ni1 O55 88.72(13) . 15_556 ?
O57 Ni1 O28 175.88(12) . . ?
O57 Ni1 O60 88.06(15) . . ?
O5 Ni4 O23 93.24(12) . 11_566 ?
O5 Ni4 O22 89.31(13) . 10_666 ?
O5 Ni4 O52 98.02(12) . 3_565 ?
O5 Ni4 O51 93.03(13) . . ?
O5 Ni4 O61 176.99(19) . . ?
O23 Ni4 O22 90.57(12) 11_566 10_666 ?
O23 Ni4 O61 84.45(13) 11_566 . ?
O22 Ni4 O61 88.78(14) 10_666 . ?
O52 Ni4 O23 168.70(10) 3_565 11_566 ?
O52 Ni4 O22 90.53(12) 3_565 10_666 ?
O52 Ni4 O61 84.33(13) 3_565 . ?
O51 Ni4 O23 90.51(13) . 11_566 ?
O51 Ni4 O22 177.36(11) . 10_666 ?
O51 Ni4 O52 87.94(13) . 3_565 ?
O51 Ni4 O61 88.93(14) . . ?
O63 Ni3 O49 90.20(11) . 14_456 ?
O63 Ni3 O58 95.56(11) . . ?
O63 Ni3 O32 95.87(11) . 18_546 ?
O63 Ni3 O25 91.64(12) . 2_655 ?
O63 Ni3 O62 178.85(15) . . ?
O49 Ni3 O58 89.63(12) 14_456 . ?
O49 Ni3 O62 88.69(14) 14_456 . ?
O58 Ni3 O62 84.14(13) . . ?
O32 Ni3 O49 90.50(12) 18_546 14_456 ?
O32 Ni3 O58 168.57(11) 18_546 . ?
O32 Ni3 O62 84.44(13) 18_546 . ?
O25 Ni3 O49 177.88(12) 2_655 14_456 ?
O25 Ni3 O58 91.23(13) 2_655 . ?
O25 Ni3 O32 88.28(13) 2_655 18_546 ?
O25 Ni3 O62 89.47(14) 2_655 . ?
O63 Ni2 O48 95.31(11) . 14_456 ?
O63 Ni2 O29 97.85(11) . . ?
O63 Ni2 O54 89.08(12) . 15_556 ?
O63 Ni2 O31 90.29(12) . 18_546 ?
O63 Ni2 O59 178.95(15) . . ?
O48 Ni2 O29 166.83(11) 14_456 . ?
O48 Ni2 O54 89.81(12) 14_456 15_556 ?
O48 Ni2 O59 83.95(13) 14_456 . ?
O29 Ni2 O54 90.76(12) . 15_556 ?
O29 Ni2 O59 82.90(13) . . ?
O54 Ni2 O59 90.18(14) 15_556 . ?
O31 Ni2 O48 90.16(12) 18_546 14_456 ?
O31 Ni2 O29 89.42(12) 18_546 . ?
O31 Ni2 O54 179.36(13) 18_546 15_556 ?
O31 Ni2 O59 90.45(14) 18_546 . ?
Ni4 O5 Ni4 119.60(3) 3_565 . ?
Ni4 O5 Ni4 119.60(3) 3_565 2_665 ?
Ni4 O5 Ni4 119.60(3) 2_665 . ?
Ni3 O63 Ni1 119.34(12) . . ?
Ni3 O63 Ni2 120.77(12) . . ?
Ni2 O63 Ni1 119.71(12) . . ?
C21 O23 Ni4 132.1(2) . 12_656 ?
C24 O26 Ni1 129.4(2) . 3_665 ?
C47 O49 Ni3 133.9(2) . 15_556 ?
C56 O58 Ni3 130.0(2) . . ?
C47 O48 Ni2 131.2(2) . 15_556 ?
C53 O55 Ni1 131.5(2) . 14_456 ?
C21 O22 Ni4 134.2(2) . 10_666 ?
C30 O32 Ni3 131.0(2) . 17_556 ?
C27 O29 Ni2 129.8(2) . . ?
C53 O54 Ni2 134.2(2) . 14_456 ?
C30 O31 Ni2 134.7(2) . 17_556 ?
C50 O52 Ni4 130.6(2) . 2_665 ?
C27 O28 Ni1 135.5(2) . . ?
C50 O51 Ni4 137.0(3) . . ?
C56 O57 Ni1 136.9(2) . . ?
C24 O25 Ni3 136.1(2) . 3_665 ?
N40 N39 C33 114.5(3) . . ?
O23 C21 O22 127.2(3) . . ?
O23 C21 C19 117.7(3) . . ?
O22 C21 C19 115.1(3) . . ?
C37 C36 H36 119.8 . . ?
C35 C36 H36 119.8 . . ?
C35 C36 C37 120.4(3) . . ?
C18 C19 C21 121.8(3) . . ?
C20 C19 C21 119.0(3) . . ?
C20 C19 C18 119.2(3) . . ?
N39 N40 C41 114.1(3) . . ?
O58 C56 C37 117.6(3) . . ?
O57 C56 O58 127.1(3) . . ?
O57 C56 C37 115.3(3) . . ?
O49 C47 C45 115.1(3) . . ?
O48 C47 O49 127.5(3) . . ?
O48 C47 C45 117.3(3) . . ?
C19 C18 H18 119.7 . . ?
C17 C18 C19 120.6(3) . . ?
C17 C18 H18 119.7 . . ?
C44 C43 C50 123.3(3) . . ?
C42 C43 C44 118.8(3) . . ?
C42 C43 C50 117.9(3) . . ?
C43 C44 H44 119.7 . . ?
C43 C44 C45 120.5(3) . . ?
C45 C44 H44 119.7 . . ?
C36 C37 C56 123.2(3) . . ?
C38 C37 C36 119.1(3) . . ?
C38 C37 C56 117.7(3) . . ?
O29 C27 C9 117.5(3) . . ?
O28 C27 O29 128.0(3) . . ?
O28 C27 C9 114.4(3) . . ?
C10 C11 C30 122.7(3) . . ?
C12 C11 C10 120.6(3) . . ?
C12 C11 C30 116.8(3) . . ?
C10 C9 C27 124.3(3) . . ?
C8 C9 C27 116.7(3) . . ?
C8 C9 C10 118.9(3) . . ?
C11 C10 C9 120.5(3) . . ?
C11 C10 H10 119.7 . . ?
C9 C10 H10 119.7 . . ?
O26 C24 O25 128.6(3) . . ?
O26 C24 C17 116.6(3) . . ?
O25 C24 C17 114.7(3) . . ?
N41 N14 C15 114.3(3) . . ?
C44 C45 C47 122.8(3) . . ?
C46 C45 C47 116.8(3) . . ?
C46 C45 C44 120.4(3) . . ?
N14 N41 C7 114.3(3) . . ?
C36 C35 C53 121.9(3) . . ?
C34 C35 C36 120.3(3) . . ?
C34 C35 C53 117.8(3) . . ?
O55 C53 C35 115.6(3) . . ?
O54 C53 O55 127.5(3) . . ?
O54 C53 C35 116.8(3) . . ?
O32 C30 C11 116.1(3) . . ?
O31 C30 O32 127.4(3) . . ?
O31 C30 C11 116.5(3) . . ?
O52 C50 O51 126.8(3) . . ?
O52 C50 C43 117.7(3) . . ?
O51 C50 C43 115.5(3) . . ?
C45 C46 H46 120.6 . . ?
C45 C46 C41 118.9(3) . . ?
C41 C46 H46 120.6 . . ?
C18 C17 C24 122.6(3) . . ?
C16 C17 C18 119.2(3) . . ?
C16 C17 C24 118.0(3) . . ?
C19 C20 H20 119.6 . . ?
C19 C20 C15 120.8(3) . . ?
C15 C20 H20 119.6 . . ?
C46 C41 N40 123.4(3) . . ?
C42 C41 N40 115.9(3) . . ?
C42 C41 C46 120.6(4) . . ?
C11 C12 H12 120.6 . . ?
C11 C12 C7 118.7(3) . . ?
C7 C12 H12 120.6 . . ?
C35 C34 H34 120.1 . . ?
C35 C34 C33 119.9(3) . . ?
C33 C34 H34 120.1 . . ?
C43 C42 H42 119.6 . . ?
C41 C42 C43 120.8(3) . . ?
C41 C42 H42 119.6 . . ?
C37 C38 H38 119.7 . . ?
C37 C38 C33 120.7(3) . . ?
C33 C38 H38 119.7 . . ?
C9 C8 H8 119.7 . . ?
C9 C8 C7 120.7(4) . . ?
C7 C8 H8 119.7 . . ?
C20 C15 N14 124.2(3) . . ?
C16 C15 N14 116.3(3) . . ?
C16 C15 C20 119.5(3) . . ?
C34 C33 N39 124.5(3) . . ?
C38 C33 N39 115.7(3) . . ?
C38 C33 C34 119.6(4) . . ?
C12 C7 N41 124.2(3) . . ?
C8 C7 N41 115.5(3) . . ?
C8 C7 C12 120.4(4) . . ?
C17 C16 C15 120.7(3) . . ?
C17 C16 H16 119.7 . . ?
C15 C16 H16 119.7 . . ?

loop_
_geom_bond_atom_site_label_1
_geom_bond_atom_site_label_2
_geom_bond_distance
_geom_bond_site_symmetry_2
_geom_bond_publ_flag
Ni1 O63 2.000(2) . ?
Ni1 O26 2.070(2) 2_655 ?
Ni1 O55 2.057(2) 15_556 ?
Ni1 O28 2.055(3) . ?
Ni1 O57 2.044(3) . ?
Ni1 O60 2.135(4) . ?
Ni4 O5 2.0036(6) . ?
Ni4 O23 2.070(2) 11_566 ?
Ni4 O22 2.073(2) 10_666 ?
Ni4 O52 2.069(2) 3_565 ?
Ni4 O51 2.048(3) . ?
Ni4 O61 2.115(3) . ?
Ni3 O63 1.998(3) . ?
Ni3 O49 2.068(2) 14_456 ?
Ni3 O58 2.080(3) . ?
Ni3 O32 2.061(3) 18_546 ?
Ni3 O25 2.055(2) 2_655 ?
Ni3 O62 2.119(3) . ?
Ni2 O63 1.999(3) . ?
Ni2 O48 2.082(2) 14_456 ?
Ni2 O29 2.085(2) . ?
Ni2 O54 2.087(3) 15_556 ?
Ni2 O31 2.079(3) 18_546 ?
Ni2 O59 2.113(3) . ?
O23 C21 1.240(4) . ?
O26 C24 1.236(5) . ?
O49 C47 1.253(4) . ?
O58 C56 1.253(4) . ?
O48 C47 1.251(4) . ?
O55 C53 1.262(4) . ?
O22 C21 1.262(4) . ?
O32 C30 1.260(4) . ?
O29 C27 1.259(5) . ?
O54 C53 1.242(5) . ?
O31 C30 1.243(4) . ?
O52 C50 1.245(4) . ?
O28 C27 1.228(5) . ?
O51 C50 1.248(4) . ?
O57 C56 1.247(4) . ?
O25 C24 1.242(5) . ?
N39 N40 1.225(5) . ?
N39 C33 1.411(5) . ?
C21 C19 1.514(5) . ?
C36 H36 0.9300 . ?
C36 C37 1.399(5) . ?
C36 C35 1.389(5) . ?
C19 C18 1.397(5) . ?
C19 C20 1.372(5) . ?
N40 C41 1.424(5) . ?
C56 C37 1.506(5) . ?
C47 C45 1.524(4) . ?
C18 H18 0.9300 . ?
C18 C17 1.397(5) . ?
C43 C44 1.395(5) . ?
C43 C50 1.508(5) . ?
C43 C42 1.391(5) . ?
C44 H44 0.9300 . ?
C44 C45 1.397(5) . ?
C37 C38 1.386(5) . ?
C27 C9 1.515(5) . ?
C11 C10 1.394(5) . ?
C11 C30 1.521(5) . ?
C11 C12 1.386(5) . ?
C9 C10 1.395(5) . ?
C9 C8 1.383(5) . ?
C10 H10 0.9300 . ?
C24 C17 1.524(5) . ?
N14 N41 1.226(5) . ?
N14 C15 1.418(5) . ?
C45 C46 1.376(5) . ?
N41 C7 1.427(5) . ?
C35 C53 1.518(4) . ?
C35 C34 1.380(5) . ?
C46 H46 0.9300 . ?
C46 C41 1.412(5) . ?
C17 C16 1.379(5) . ?
C20 H20 0.9300 . ?
C20 C15 1.398(5) . ?
C41 C42 1.369(5) . ?
C12 H12 0.9300 . ?
C12 C7 1.400(5) . ?
C34 H34 0.9300 . ?
C34 C33 1.400(5) . ?
C42 H42 0.9300 . ?
C38 H38 0.9300 . ?
C38 C33 1.393(5) . ?
C8 H8 0.9300 . ?
C8 C7 1.393(5) . ?
C15 C16 1.385(5) . ?
C16 H16 0.9300 . ?

loop_
_geom_torsion_atom_site_label_1
_geom_torsion_atom_site_label_2
_geom_torsion_atom_site_label_3
_geom_torsion_atom_site_label_4
_geom_torsion
_geom_torsion_site_symmetry_1
_geom_torsion_site_symmetry_2
_geom_torsion_site_symmetry_3
_geom_torsion_site_symmetry_4
_geom_torsion_publ_flag
Ni1 O26 C24 O25 8.7(7) 3_665 . . . ?
Ni1 O26 C24 C17 -173.0(3) 3_665 . . . ?
Ni1 O55 C53 O54 -7.9(6) 14_456 . . . ?
Ni1 O55 C53 C35 170.9(3) 14_456 . . . ?
Ni1 O28 C27 O29 12.5(7) . . . . ?
Ni1 O28 C27 C9 -170.6(3) . . . . ?
Ni1 O57 C56 O58 8.3(7) . . . . ?
Ni1 O57 C56 C37 -173.6(3) . . . . ?
Ni4 O23 C21 O22 1.7(6) 12_656 . . . ?
Ni4 O23 C21 C19 -179.8(3) 12_656 . . . ?
Ni4 O22 C21 O23 -12.4(6) 10_666 . . . ?
Ni4 O22 C21 C19 169.0(3) 10_666 . . . ?
Ni4 O52 C50 O51 9.1(6) 2_665 . . . ?
Ni4 O52 C50 C43 -169.4(3) 2_665 . . . ?
Ni4 O51 C50 O52 2.3(7) . . . . ?
Ni4 O51 C50 C43 -179.1(3) . . . . ?
Ni3 O49 C47 O48 -17.2(6) 15_556 . . . ?
Ni3 O49 C47 C45 165.4(3) 15_556 . . . ?
Ni3 O58 C56 O57 -0.7(6) . . . . ?
Ni3 O58 C56 C37 -178.8(3) . . . . ?
Ni3 O32 C30 O31 -11.1(6) 17_556 . . . ?
Ni3 O32 C30 C11 168.5(3) 17_556 . . . ?
Ni3 O25 C24 O26 -1.9(7) 3_665 . . . ?
Ni3 O25 C24 C17 179.7(3) 3_665 . . . ?
Ni2 O48 C47 O49 -1.9(6) 15_556 . . . ?
Ni2 O48 C47 C45 175.3(3) 15_556 . . . ?
Ni2 O29 C27 O28 2.8(6) . . . . ?
Ni2 O29 C27 C9 -174.0(3) . . . . ?
Ni2 O54 C53 O55 -5.4(7) 14_456 . . . ?
Ni2 O54 C53 C35 175.8(3) 14_456 . . . ?
Ni2 O31 C30 O32 -7.5(7) 17_556 . . . ?
Ni2 O31 C30 C11 172.9(3) 17_556 . . . ?
O23 C21 C19 C18 14.5(6) . . . . ?
O23 C21 C19 C20 -164.1(4) . . . . ?
O26 C24 C17 C18 -11.2(6) . . . . ?
O26 C24 C17 C16 165.2(4) . . . . ?
O49 C47 C45 C44 -170.3(4) . . . . ?
O49 C47 C45 C46 10.7(5) . . . . ?
O58 C56 C37 C36 -18.6(6) . . . . ?
O58 C56 C37 C38 160.7(4) . . . . ?
O48 C47 C45 C44 12.0(6) . . . . ?
O48 C47 C45 C46 -166.9(4) . . . . ?
O22 C21 C19 C18 -166.8(4) . . . . ?
O22 C21 C19 C20 14.6(5) . . . . ?
O29 C27 C9 C10 -16.0(6) . . . . ?
O29 C27 C9 C8 164.3(4) . . . . ?
O28 C27 C9 C10 166.7(4) . . . . ?
O28 C27 C9 C8 -12.9(6) . . . . ?
O57 C56 C37 C36 163.1(4) . . . . ?
O57 C56 C37 C38 -17.7(6) . . . . ?
O25 C24 C17 C18 167.3(4) . . . . ?
O25 C24 C17 C16 -16.3(6) . . . . ?
N39 N40 C41 C46 0.8(8) . . . . ?
N39 N40 C41 C42 -175.0(5) . . . . ?
C21 C19 C18 C17 178.9(4) . . . . ?
C21 C19 C20 C15 177.8(4) . . . . ?
C36 C37 C38 C33 -2.0(7) . . . . ?
C36 C35 C53 O55 10.2(6) . . . . ?
C36 C35 C53 O54 -170.9(4) . . . . ?
C36 C35 C34 C33 -1.4(7) . . . . ?
C19 C18 C17 C24 179.9(4) . . . . ?
C19 C18 C17 C16 3.5(6) . . . . ?
C19 C20 C15 N14 -176.5(5) . . . . ?
C19 C20 C15 C16 3.2(8) . . . . ?
N40 N39 C33 C34 -3.8(8) . . . . ?
N40 N39 C33 C38 -179.8(5) . . . . ?
N40 C41 C42 C43 173.3(5) . . . . ?
C56 C37 C38 C33 178.7(4) . . . . ?
C47 C45 C46 C41 179.1(4) . . . . ?
C18 C19 C20 C15 -0.8(7) . . . . ?
C18 C17 C16 C15 -1.1(7) . . . . ?
C43 C44 C45 C47 179.5(4) . . . . ?
C43 C44 C45 C46 -1.5(7) . . . . ?
C44 C43 C50 O52 -12.5(6) . . . . ?
C44 C43 C50 O51 168.8(4) . . . . ?
C44 C43 C42 C41 1.2(7) . . . . ?
C44 C45 C46 C41 0.2(7) . . . . ?
C37 C36 C35 C53 179.0(4) . . . . ?
C37 C36 C35 C34 -1.1(7) . . . . ?
C37 C38 C33 N39 175.7(5) . . . . ?
C37 C38 C33 C34 -0.5(8) . . . . ?
C27 C9 C10 C11 -178.3(4) . . . . ?
C27 C9 C8 C7 -178.8(5) . . . . ?
C11 C12 C7 N41 -174.9(5) . . . . ?
C11 C12 C7 C8 5.3(8) . . . . ?
C9 C8 C7 N41 175.3(5) . . . . ?
C9 C8 C7 C12 -5.0(9) . . . . ?
C10 C11 C30 O32 8.5(6) . . . . ?
C10 C11 C30 O31 -171.8(4) . . . . ?
C10 C11 C12 C7 -2.4(7) . . . . ?
C10 C9 C8 C7 1.5(8) . . . . ?
C24 C17 C16 C15 -177.7(4) . . . . ?
N14 N41 C7 C12 3.1(9) . . . . ?
N14 N41 C7 C8 -177.1(5) . . . . ?
N14 C15 C16 C17 177.5(5) . . . . ?
C45 C46 C41 N40 -173.7(5) . . . . ?
C45 C46 C41 C42 1.9(8) . . . . ?
N41 N14 C15 C20 -0.8(8) . . . . ?
N41 N14 C15 C16 179.4(5) . . . . ?
C35 C36 C37 C56 -178.0(4) . . . . ?
C35 C36 C37 C38 2.8(7) . . . . ?
C35 C34 C33 N39 -173.6(5) . . . . ?
C35 C34 C33 C38 2.2(8) . . . . ?
C53 C35 C34 C33 178.5(4) . . . . ?
C30 C11 C10 C9 179.4(4) . . . . ?
C30 C11 C12 C7 177.3(4) . . . . ?
C50 C43 C44 C45 -179.3(4) . . . . ?
C50 C43 C42 C41 -178.6(4) . . . . ?
C46 C41 C42 C43 -2.7(8) . . . . ?
C20 C19 C18 C17 -2.6(6) . . . . ?
C20 C15 C16 C17 -2.2(8) . . . . ?
C12 C11 C10 C9 -1.0(7) . . . . ?
C12 C11 C30 O32 -171.2(4) . . . . ?
C12 C11 C30 O31 8.5(6) . . . . ?
C34 C35 C53 O55 -169.8(4) . . . . ?
C34 C35 C53 O54 9.2(6) . . . . ?
C42 C43 C44 C45 0.8(7) . . . . ?
C42 C43 C50 O52 167.3(4) . . . . ?
C42 C43 C50 O51 -11.4(6) . . . . ?
C8 C9 C10 C11 1.4(7) . . . . ?
C15 N14 N41 C7 175.0(5) . . . . ?
C33 N39 N40 C41 178.3(5) . . . . ?

loop_
_smtbx_masks_void_nr
_smtbx_masks_void_average_x
_smtbx_masks_void_average_y
_smtbx_masks_void_average_z
_smtbx_masks_void_volume
_smtbx_masks_void_count_electrons
_smtbx_masks_void_content
1 -0.825 -0.993 -0.410 19854.9 5413.6 ?
